data_5910103
loop_
_publ_author_name
'Wyckoff, R. W. G.'

_publ_section_title
;
Page 326 from the second edition of Structure of Crystals by Wyckoff.
published by The Chemical Catalog Company, INC, New York in 1931
;
_journal_name_full 'The second edition of Structure of Crystals'
_journal_page_first 326
_journal_page_last 326
_journal_year 1931
_chemical_formula_structural Zn2SiO4
_chemical_formula_sum 'O4 Si Zn2'
_chemical_name_systematic Willemite
_symmetry_cell_setting trigonal
_symmetry_Int_Tables_number 148
_symmetry_space_group_name_H-M 'R -3'
_audit_creation_date 2005-10-12
_audit_creation_method
;
Page 326 from the second edition of Structure of Crystals by Wyckoff.
published by The Chemical Catalog Company, INC, New York in 1931
;
_audit_update_record 'created by Girish Upreti, Portland State University'
_cell_angle_alpha 107.45
_cell_angle_beta 107.45
_cell_angle_gamma 107.45
_cell_length_a 8.63
_cell_length_b 8.63
_cell_length_c 8.63
_cell_volume 528.568
_cod_original_formula_sum 'Zn2 Si O4'
_cod_database_code 5910103

loop_
_atom_site_fract_x
_atom_site_fract_y
_atom_site_fract_z
_atom_site_label
0.45900 0.22500 0.05100 Si
0.79300 0.56200 0.38500 Zn1
0.12800 0.89700 0.72000 Zn2
0.32900 0.01900 -0.02700 O1
0.61400 0.30700 0.25800 O2
0.97100 0.63900 0.64000 O3
0.55300 0.22900 -0.09200 O4
